data_7711656
loop_
_publ_author_name
'Dubrawski, Zack'
'Chang, Chia Yun'
'Carr, Cody'
'Gelfand, Benjamin Sidney'
'Piers, Warren'

_publ_section_title
;
 Electrocatalyst decomposition pathways: torsional strain in a second
 sphere proton relay shuts off CO2RR in a Re(2,2&#x2019;-bipyridyl)(CO)3X
 type electrocatalyst
;
_journal_name_full 'Dalton Transactions'
_journal_paper_doi 10.1039/D2DT02876J
_journal_year 2022
_chemical_formula_moiety 'C23 H18 N3 O3 Re, C6 D6'
_chemical_formula_sum 'C29 H18 D6 N3 O3 Re'
_chemical_formula_weight 654.75
_space_group_crystal_system triclinic
_space_group_IT_number 2
_space_group_name_Hall '-P 1'
_space_group_name_H-M_alt 'P -1'
_atom_sites_solution_hydrogens mixed
_atom_sites_solution_primary dual
_audit_creation_date 2022-02-10
_audit_creation_method
;
Olex2 1.5
(compiled 2021.12.09 svn.r5202d8cf for OlexSys, GUI svn.r6439)
;
_audit_update_record
;
2022-05-27 deposited with the CCDC.	2022-10-31 downloaded from the CCDC.
;
_cell_angle_alpha 81.0430(10)
_cell_angle_beta 80.2040(10)
_cell_angle_gamma 67.7730(10)
_cell_formula_units_Z 2
_cell_length_a 9.6071(9)
_cell_length_b 11.7517(10)
_cell_length_c 12.1793(11)
_cell_measurement_reflns_used 9970
_cell_measurement_temperature 173.0
_cell_measurement_theta_max 30.042
_cell_measurement_theta_min 2.307
_cell_volume 1248.00(19)
_computing_cell_refinement 'SAINT V8.40A (Bruker, 2019)'
_computing_data_reduction 'SAINT V8.40A (Bruker, 2019)'
_computing_molecular_graphics 'Olex2 1.5 (Dolomanov et al., 2009)'
_computing_publication_material 'Olex2 1.5 (Dolomanov et al., 2009)'
_computing_structure_refinement 'SHELXL 2018/3 (Sheldrick, 2015)'
_computing_structure_solution 'SHELXT 2018/2 (Sheldrick, 2018)'
_diffrn_ambient_temperature 173.0
_diffrn_detector 'Bruker APEX2 area detector'
_diffrn_detector_area_resol_mean 7.9
_diffrn_detector_type 'CCD area detector'
_diffrn_measured_fraction_theta_full 1.000
_diffrn_measured_fraction_theta_max 1.000
_diffrn_measurement_device 'three-circle diffractometer'
_diffrn_measurement_device_type 'Bruker SMART APEX2 area detector'
_diffrn_measurement_method '\w and \f scans'
_diffrn_radiation_monochromator 'mirror optics'
_diffrn_radiation_probe x-ray
_diffrn_radiation_type MoK\a
_diffrn_radiation_wavelength 0.71073
_diffrn_reflns_av_R_equivalents 0.0395
_diffrn_reflns_av_unetI/netI 0.0437
_diffrn_reflns_Laue_measured_fraction_full 1.000
_diffrn_reflns_Laue_measured_fraction_max 1.000
_diffrn_reflns_limit_h_max 12
_diffrn_reflns_limit_h_min -12
_diffrn_reflns_limit_k_max 15
_diffrn_reflns_limit_k_min -15
_diffrn_reflns_limit_l_max 16
_diffrn_reflns_limit_l_min -16
_diffrn_reflns_number 18767
_diffrn_reflns_point_group_measured_fraction_full 1.000
_diffrn_reflns_point_group_measured_fraction_max 1.000
_diffrn_reflns_theta_full 25.242
_diffrn_reflns_theta_max 28.277
_diffrn_reflns_theta_min 1.705
_diffrn_source 'fine focus X-ray tube'
_diffrn_source_current 30.0
_diffrn_source_power 1.5
_diffrn_source_type Siemens
_diffrn_source_voltage 50.0
_diffrn_standards_number 0
_exptl_absorpt_coefficient_mu 4.905
_exptl_absorpt_correction_T_max 0.7461
_exptl_absorpt_correction_T_min 0.6738
_exptl_absorpt_correction_type multi-scan
_exptl_absorpt_process_details
;
SADABS-2016/2 (Bruker,2016/2) was used for absorption correction.
wR2(int) was 0.0580 before and 0.0274 after correction.
The Ratio of minimum to maximum transmission is 0.9031.
The \l/2 correction factor is Not present.
;
_exptl_crystal_colour yellow
_exptl_crystal_colour_primary yellow
_exptl_crystal_density_diffrn 1.742
_exptl_crystal_description plank
_exptl_crystal_F_000 636
_exptl_crystal_size_max 0.192
_exptl_crystal_size_mid 0.088
_exptl_crystal_size_min 0.054
_refine_diff_density_max 0.847
_refine_diff_density_min -1.044
_refine_diff_density_rms 0.121
_refine_ls_extinction_method none
_refine_ls_goodness_of_fit_ref 1.019
_refine_ls_hydrogen_treatment mixed
_refine_ls_matrix_type full
_refine_ls_number_parameters 361
_refine_ls_number_reflns 6183
_refine_ls_number_restraints 72
_refine_ls_restrained_S_all 1.019
_refine_ls_R_factor_all 0.0338
_refine_ls_R_factor_gt 0.0259
_refine_ls_shift/su_max 0.002
_refine_ls_shift/su_mean 0.000
_refine_ls_structure_factor_coef Fsqd
_refine_ls_weighting_details 'w=1/[\s^2^(Fo^2^)+(0.0234P)^2^] where P=(Fo^2^+2Fc^2^)/3'
_refine_ls_weighting_scheme calc
_refine_ls_wR_factor_gt 0.0492
_refine_ls_wR_factor_ref 0.0516
_reflns_Friedel_coverage 0.000
_reflns_number_gt 5419
_reflns_number_total 6183
_reflns_threshold_expression 'I > 2\s(I)'
_cod_data_source_file d2dt02876j2.cif
_cod_data_source_block zd-n22
_cod_database_code 7711656
_shelx_shelxl_version_number 2018/3
_shelx_space_group_comment
;
The symmetry employed for this shelxl refinement is uniquely defined
by the following loop, which should always be used as a source of
symmetry information in preference to the above space-group names.
They are only intended as comments.
;
_shelx_estimated_absorpt_t_max 0.778
_shelx_estimated_absorpt_t_min 0.453
_olex2_refinement_description
;
1. Fixed Uiso
 At 1.2 times of:
  All C(H) groups, All C(H,H) groups, All N(H) groups
2. Uiso/Uaniso restraints and constraints
: within 1A with sigma of 0.003 and sigma for terminal atoms of 0.003 within 1A
3. Others
 Sof(C1S)=Sof(D1S)=Sof(C2S)=Sof(D2S)=Sof(C3S)=Sof(D3S)=Sof(C4S)=Sof(D4S)=
 Sof(C5S)=Sof(D5S)=Sof(C6S)=Sof(D6S)=1-FVAR(1)
 Sof(C1S)=Sof(D1S)=Sof(C2S)=Sof(D2S)=Sof(C3S)=Sof(D3S)=Sof(C4S)=Sof(D4S)=
 Sof(C5S)=Sof(D5S)=Sof(C6S)=Sof(D6S)=FVAR(1)
4.a :
 C1S(C2S,C3S,C4S,C5S,C6S), C1S(C2S,C3S,C4S,C5S,C6S)
4.b Ternary CH refined with riding coordinates:
 C18(H18)
4.c Secondary CH2 refined with riding coordinates:
 C16(H16A,H16B), C17(H17A,H17B)
4.d Aromatic/amide H refined with riding coordinates:
 C5(H5), C6(H6), C7(H7), C8(H8), C9(H9), C11(H11), C12(H12), C13(H13),
 C20(H20), C21(H21), C22(H22), C23(H23), C1S(D1S), C2S(D2S), C3S(D3S), C4S(D4S),
  C5S(D5S), C6S(D6S), C1S(D1S), C2S(D2S), C3S(D3S), C4S(D4S), C5S(D5S), C6S(D6S)
;
_olex2_submission_special_instructions 'No special instructions were received'

loop_
_space_group_symop_operation_xyz
'x, y, z'
'-x, -y, -z'

loop_
_atom_site_label
_atom_site_type_symbol
_atom_site_fract_x
_atom_site_fract_y
_atom_site_fract_z
_atom_site_U_iso_or_equiv
_atom_site_adp_type
_atom_site_occupancy
_atom_site_site_symmetry_order
_atom_site_calc_flag
_atom_site_refinement_flags_posn
_atom_site_refinement_flags_adp
_atom_site_refinement_flags_occupancy
_atom_site_disorder_assembly
_atom_site_disorder_group
Re1 Re 0.35141(2) 0.43337(2) 0.72422(2) 0.01790(4) Uani 1 1 d . . . . .
O1 O 0.6210(3) 0.2916(2) 0.5615(2) 0.0351(6) Uani 1 1 d . . . . .
O2 O 0.5220(3) 0.3102(2) 0.9281(2) 0.0358(6) Uani 1 1 d . . . . .
O3 O 0.4791(3) 0.6403(2) 0.7046(2) 0.0422(7) Uani 1 1 d . . . . .
N1 N 0.2410(3) 0.3005(2) 0.7573(2) 0.0178(5) Uani 1 1 d . . . . .
N2 N 0.1293(3) 0.5391(2) 0.8101(2) 0.0170(5) Uani 1 1 d . . . . .
H2 H 0.134(4) 0.563(3) 0.870(3) 0.020 Uiso 1 1 d . U . . .
N3 N 0.2033(3) 0.5248(2) 0.5929(2) 0.0196(5) Uani 1 1 d . . . . .
C1 C 0.5227(4) 0.3430(3) 0.6256(3) 0.0250(7) Uani 1 1 d . . . . .
C2 C 0.4600(4) 0.3566(3) 0.8500(3) 0.0252(7) Uani 1 1 d . . . . .
C3 C 0.4302(4) 0.5633(3) 0.7088(3) 0.0274(7) Uani 1 1 d . . . . .
C4 C 0.3252(3) 0.1713(3) 0.7604(3) 0.0197(6) Uani 1 1 d . . . . .
C5 C 0.3892(4) 0.1163(3) 0.6618(3) 0.0321(8) Uani 1 1 d . . . . .
H5 H 0.374532 0.165149 0.591867 0.039 Uiso 1 1 calc R U . . .
C6 C 0.4746(4) -0.0095(3) 0.6640(3) 0.0419(10) Uani 1 1 d . . . . .
H6 H 0.519038 -0.045328 0.595821 0.050 Uiso 1 1 calc R U . . .
C7 C 0.4949(4) -0.0820(3) 0.7640(3) 0.0375(9) Uani 1 1 d . . . . .
H7 H 0.550517 -0.168311 0.765000 0.045 Uiso 1 1 calc R U . . .
C8 C 0.4345(4) -0.0293(3) 0.8629(3) 0.0318(8) Uani 1 1 d . . . . .
H8 H 0.450632 -0.078678 0.932455 0.038 Uiso 1 1 calc R U . . .
C9 C 0.3500(4) 0.0964(3) 0.8606(3) 0.0255(7) Uani 1 1 d . . . . .
H9 H 0.308142 0.131876 0.929234 0.031 Uiso 1 1 calc R U . . .
C10 C 0.1002(3) 0.3397(3) 0.8177(2) 0.0169(6) Uani 1 1 d . . . . .
C11 C 0.0073(4) 0.2684(3) 0.8547(2) 0.0204(6) Uani 1 1 d . . . . .
H11 H 0.045354 0.183261 0.843303 0.025 Uiso 1 1 calc R U . . .
C12 C -0.1383(4) 0.3218(3) 0.9071(3) 0.0237(7) Uani 1 1 d . . . . .
H12 H -0.198582 0.272308 0.930796 0.028 Uiso 1 1 calc R U . . .
C13 C -0.1994(4) 0.4464(3) 0.9264(3) 0.0239(7) Uani 1 1 d . . . . .
H13 H -0.299853 0.481339 0.962071 0.029 Uiso 1 1 calc R U . . .
C14 C -0.1104(4) 0.5182(3) 0.8924(2) 0.0201(6) Uani 1 1 d . . . . .
C15 C 0.0359(3) 0.4628(3) 0.8418(2) 0.0162(6) Uani 1 1 d . . . . .
C16 C -0.1625(4) 0.6559(3) 0.8960(3) 0.0249(7) Uani 1 1 d . . . . .
H16A H -0.111639 0.674461 0.951378 0.030 Uiso 1 1 calc R U . . .
H16B H -0.273265 0.690544 0.918008 0.030 Uiso 1 1 calc R U . . .
C17 C -0.1218(4) 0.7127(3) 0.7790(3) 0.0240(7) Uani 1 1 d . . . . .
H17A H -0.151226 0.802876 0.780055 0.029 Uiso 1 1 calc R U . . .
H17B H -0.179721 0.699238 0.725562 0.029 Uiso 1 1 calc R U . . .
C18 C 0.0500(4) 0.6554(3) 0.7390(2) 0.0189(6) Uani 1 1 d . . . . .
H18 H 0.096216 0.717185 0.744565 0.023 Uiso 1 1 calc R U . . .
C19 C 0.0815(4) 0.6267(3) 0.6184(3) 0.0202(7) Uani 1 1 d . . . . .
C20 C -0.0072(4) 0.7010(3) 0.5376(3) 0.0269(7) Uani 1 1 d . . . . .
H20 H -0.090416 0.773450 0.556843 0.032 Uiso 1 1 calc R U . . .
C21 C 0.0253(4) 0.6698(3) 0.4291(3) 0.0311(8) Uani 1 1 d . . . . .
H21 H -0.033964 0.720770 0.372602 0.037 Uiso 1 1 calc R U . . .
C22 C 0.1451(4) 0.5634(3) 0.4043(3) 0.0287(8) Uani 1 1 d . . . . .
H22 H 0.168002 0.538220 0.330808 0.034 Uiso 1 1 calc R U . . .
C23 C 0.2313(4) 0.4939(3) 0.4871(3) 0.0247(7) Uani 1 1 d . . . . .
H23 H 0.314237 0.420799 0.469063 0.030 Uiso 1 1 calc R U . . .
C1S_1 C 0.8538(8) 0.0108(5) 0.8606(5) 0.0407(14) Uani 0.661(7) 1 d G U P A 1
D1S_1 D 0.784115 0.019678 0.927072 0.049 Uiso 0.661(7) 1 calc R U P A 1
C2S_1 C 0.8022(5) 0.0627(5) 0.7582(6) 0.0391(13) Uani 0.661(7) 1 d G U P A 1
D2S_1 D 0.697210 0.107267 0.754340 0.047 Uiso 0.661(7) 1 calc R U P A 1
C3S_1 C 0.9038(7) 0.0498(5) 0.6613(5) 0.0438(14) Uani 0.661(7) 1 d G U P A 1
D3S_1 D 0.868481 0.085393 0.590997 0.053 Uiso 0.661(7) 1 calc R U P A 1
C4S_1 C 1.0570(7) -0.0152(5) 0.6668(5) 0.0443(14) Uani 0.661(7) 1 d G U P A 1
D4S_1 D 1.126627 -0.024115 0.600398 0.053 Uiso 0.661(7) 1 calc R U P A 1
C5S_1 C 1.1085(6) -0.0672(5) 0.7693(6) 0.0425(13) Uani 0.661(7) 1 d G U P A 1
D5S_1 D 1.213528 -0.111650 0.773147 0.051 Uiso 0.661(7) 1 calc R U P A 1
C6S_1 C 1.0069(9) -0.0542(5) 0.8662(4) 0.0434(14) Uani 0.661(7) 1 d G U P A 1
D6S_1 D 1.042239 -0.089918 0.936476 0.052 Uiso 0.661(7) 1 calc R U P A 1
C1S_2 C 0.8159(11) 0.0358(10) 0.8103(12) 0.0410(17) Uani 0.339(7) 1 d G U P A 2
D1S_2 D 0.712275 0.068094 0.840439 0.049 Uiso 0.339(7) 1 calc R U P A 2
C2S_2 C 0.8568(14) 0.0529(10) 0.6973(11) 0.0440(17) Uani 0.339(7) 1 d G U P A 2
D2S_2 D 0.781602 0.097007 0.649059 0.053 Uiso 0.339(7) 1 calc R U P A 2
C3S_2 C 1.0064(16) 0.0063(12) 0.6539(8) 0.0454(17) Uani 0.339(7) 1 d G U P A 2
D3S_2 D 1.034757 0.018129 0.575541 0.054 Uiso 0.339(7) 1 calc R U P A 2
C4S_2 C 1.1149(11) -0.0575(11) 0.7235(12) 0.0411(16) Uani 0.339(7) 1 d G U P A 2
D4S_2 D 1.218543 -0.089782 0.693370 0.049 Uiso 0.339(7) 1 calc R U P A 2
C5S_2 C 1.0740(15) -0.0746(9) 0.8365(11) 0.0409(16) Uani 0.339(7) 1 d G U P A 2
D5S_2 D 1.149260 -0.118735 0.884724 0.049 Uiso 0.339(7) 1 calc R U P A 2
C6S_2 C 0.9245(17) -0.0280(11) 0.8799(8) 0.0396(17) Uani 0.339(7) 1 d G U P A 2
D6S_2 D 0.896088 -0.039816 0.958251 0.048 Uiso 0.339(7) 1 calc R U P A 2

loop_
_atom_site_aniso_label
_atom_site_aniso_U_11
_atom_site_aniso_U_22
_atom_site_aniso_U_33
_atom_site_aniso_U_23
_atom_site_aniso_U_13
_atom_site_aniso_U_12
Re1 0.01743(7) 0.01770(7) 0.01864(7) -0.00070(4) -0.00221(5) -0.00683(5)
O1 0.0269(14) 0.0365(15) 0.0348(14) -0.0077(12) 0.0078(11) -0.0067(11)
O2 0.0255(13) 0.0475(16) 0.0301(14) 0.0047(12) -0.0101(11) -0.0088(12)
O3 0.0466(17) 0.0381(16) 0.0519(17) -0.0148(13) 0.0065(14) -0.0280(14)
N1 0.0171(13) 0.0133(13) 0.0212(13) -0.0014(10) 0.0000(10) -0.0047(10)
N2 0.0196(14) 0.0179(13) 0.0146(12) -0.0032(10) -0.0046(11) -0.0064(11)
N3 0.0233(14) 0.0182(14) 0.0172(13) -0.0002(10) -0.0038(11) -0.0076(11)
C1 0.0242(18) 0.0250(18) 0.0273(18) 0.0025(14) -0.0058(15) -0.0113(15)
C2 0.0178(16) 0.0282(19) 0.0264(18) -0.0036(14) 0.0034(14) -0.0070(14)
C3 0.0265(18) 0.0259(19) 0.0288(18) -0.0039(14) 0.0010(15) -0.0096(15)
C4 0.0168(16) 0.0165(16) 0.0272(17) -0.0005(13) -0.0039(13) -0.0075(13)
C5 0.037(2) 0.0263(19) 0.0274(18) -0.0045(15) -0.0010(16) -0.0054(16)
C6 0.043(2) 0.029(2) 0.046(2) -0.0188(18) 0.0012(19) -0.0011(18)
C7 0.0259(19) 0.0171(18) 0.065(3) -0.0072(18) -0.0102(19) 0.0005(15)
C8 0.0258(19) 0.0216(18) 0.045(2) 0.0055(16) -0.0135(16) -0.0047(15)
C9 0.0271(18) 0.0195(17) 0.0295(18) -0.0017(14) -0.0058(14) -0.0071(14)
C10 0.0192(16) 0.0165(15) 0.0145(14) 0.0000(12) -0.0069(12) -0.0045(12)
C11 0.0240(17) 0.0203(16) 0.0198(15) -0.0005(12) -0.0059(13) -0.0106(14)
C12 0.0202(17) 0.0285(18) 0.0234(17) 0.0006(14) -0.0032(13) -0.0109(14)
C13 0.0180(16) 0.0298(19) 0.0198(16) -0.0018(14) -0.0010(13) -0.0048(14)
C14 0.0221(16) 0.0193(16) 0.0157(15) -0.0011(12) -0.0051(12) -0.0031(13)
C15 0.0206(16) 0.0146(15) 0.0139(14) 0.0014(11) -0.0046(12) -0.0069(12)
C16 0.0257(18) 0.0209(17) 0.0207(16) -0.0053(13) -0.0017(14) 0.0007(14)
C17 0.0239(17) 0.0187(17) 0.0234(17) -0.0021(13) -0.0039(14) -0.0004(13)
C18 0.0253(17) 0.0119(15) 0.0190(15) 0.0022(12) -0.0086(13) -0.0050(13)
C19 0.0262(17) 0.0157(16) 0.0223(16) 0.0009(12) -0.0061(13) -0.0113(13)
C20 0.0325(19) 0.0231(18) 0.0228(17) 0.0025(14) -0.0070(15) -0.0077(15)
C21 0.038(2) 0.034(2) 0.0224(17) 0.0053(15) -0.0128(16) -0.0143(17)
C22 0.040(2) 0.036(2) 0.0161(16) -0.0014(14) -0.0043(15) -0.0209(17)
C23 0.0304(19) 0.0248(18) 0.0222(17) -0.0048(14) 0.0006(14) -0.0141(15)
C1S_1 0.057(3) 0.028(3) 0.036(3) 0.000(2) -0.007(2) -0.015(2)
C2S_1 0.050(3) 0.029(2) 0.035(3) 0.004(2) -0.007(2) -0.012(2)
C3S_1 0.049(3) 0.035(2) 0.038(3) 0.005(2) -0.004(2) -0.009(2)
C4S_1 0.048(3) 0.035(3) 0.048(3) 0.001(2) -0.008(2) -0.014(2)
C5S_1 0.050(3) 0.033(2) 0.053(3) -0.006(3) -0.018(2) -0.019(2)
C6S_1 0.058(3) 0.031(2) 0.045(2) -0.003(2) -0.020(3) -0.016(3)
C1S_2 0.053(3) 0.029(3) 0.038(3) 0.001(3) -0.006(3) -0.013(2)
C2S_2 0.052(3) 0.034(3) 0.038(3) 0.006(3) -0.008(3) -0.009(3)
C3S_2 0.049(3) 0.037(3) 0.043(3) 0.005(2) -0.006(3) -0.011(3)
C4S_2 0.048(3) 0.032(3) 0.048(3) -0.001(3) -0.012(3) -0.019(2)
C5S_2 0.053(3) 0.031(3) 0.047(3) -0.004(3) -0.018(3) -0.018(3)
C6S_2 0.055(4) 0.029(3) 0.040(3) -0.003(2) -0.014(3) -0.018(3)

loop_
_atom_type_symbol
_atom_type_description
_atom_type_scat_dispersion_real
_atom_type_scat_dispersion_imag
_atom_type_scat_source
C C 0.0033 0.0016 'International Tables Vol C Tables 4.2.6.8 and 6.1.1.4'
H H 0.0000 0.0000 'International Tables Vol C Tables 4.2.6.8 and 6.1.1.4'
D D 0.0000 0.0000 'International Tables Vol C Tables 4.2.6.8 and 6.1.1.4'
N N 0.0061 0.0033 'International Tables Vol C Tables 4.2.6.8 and 6.1.1.4'
O O 0.0106 0.0060 'International Tables Vol C Tables 4.2.6.8 and 6.1.1.4'
Re Re -1.0185 7.2310 'International Tables Vol C Tables 4.2.6.8 and 6.1.1.4'

loop_
_exptl_crystal_face_index_h
_exptl_crystal_face_index_k
_exptl_crystal_face_index_l
_exptl_crystal_face_perp_dist
0.00 0.00 -1.00 0.0840
1.00 1.00 -1.00 0.0580
-1.00 -1.00 1.00 0.0630
-1.00 -1.00 0.00 0.0320
1.00 1.00 0.00 0.0450
2.00 1.00 2.00 0.0710
-1.00 0.00 0.00 0.0390
-3.00 4.00 2.00 0.0260
3.00 -4.00 -2.00 0.0230
1.00 2.00 0.00 0.0380
-1.00 -2.00 0.00 0.0320
1.00 -2.00 2.00 0.0460

loop_
_geom_angle_atom_site_label_1
_geom_angle_atom_site_label_2
_geom_angle_atom_site_label_3
_geom_angle
_geom_angle_site_symmetry_1
_geom_angle_site_symmetry_3
_geom_angle_publ_flag
N1 Re1 N2 77.86(9) . . ?
N1 Re1 N3 87.04(9) . . ?
N3 Re1 N2 73.71(9) . . ?
C1 Re1 N1 97.79(11) . . ?
C1 Re1 N2 168.56(11) . . ?
C1 Re1 N3 95.63(12) . . ?
C2 Re1 N1 89.59(12) . . ?
C2 Re1 N2 100.25(11) . . ?
C2 Re1 N3 173.59(11) . . ?
C2 Re1 C1 90.23(14) . . ?
C2 Re1 C3 89.64(14) . . ?
C3 Re1 N1 172.69(11) . . ?
C3 Re1 N2 95.12(12) . . ?
C3 Re1 N3 93.02(12) . . ?
C3 Re1 C1 89.48(14) . . ?
C4 N1 Re1 121.56(19) . . ?
C10 N1 Re1 115.04(18) . . ?
C10 N1 C4 118.4(2) . . ?
Re1 N2 H2 114(2) . . ?
C15 N2 Re1 110.68(18) . . ?
C15 N2 H2 105(2) . . ?
C15 N2 C18 111.2(2) . . ?
C18 N2 Re1 111.08(18) . . ?
C18 N2 H2 105(2) . . ?
C19 N3 Re1 116.6(2) . . ?
C23 N3 Re1 125.2(2) . . ?
C23 N3 C19 117.9(3) . . ?
O1 C1 Re1 176.2(3) . . ?
O2 C2 Re1 178.1(3) . . ?
O3 C3 Re1 176.8(3) . . ?
C5 C4 N1 120.5(3) . . ?
C9 C4 N1 122.0(3) . . ?
C9 C4 C5 117.5(3) . . ?
C4 C5 H5 119.5 . . ?
C4 C5 C6 120.9(3) . . ?
C6 C5 H5 119.5 . . ?
C5 C6 H6 119.8 . . ?
C7 C6 C5 120.5(4) . . ?
C7 C6 H6 119.8 . . ?
C6 C7 H7 120.1 . . ?
C6 C7 C8 119.7(3) . . ?
C8 C7 H7 120.1 . . ?
C7 C8 H8 120.1 . . ?
C7 C8 C9 119.8(3) . . ?
C9 C8 H8 120.1 . . ?
C4 C9 C8 121.6(3) . . ?
C4 C9 H9 119.2 . . ?
C8 C9 H9 119.2 . . ?
N1 C10 C11 126.1(3) . . ?
N1 C10 C15 118.4(3) . . ?
C15 C10 C11 115.4(3) . . ?
C10 C11 H11 119.7 . . ?
C12 C11 C10 120.6(3) . . ?
C12 C11 H11 119.7 . . ?
C11 C12 H12 119.0 . . ?
C11 C12 C13 122.0(3) . . ?
C13 C12 H12 119.0 . . ?
C12 C13 H13 120.6 . . ?
C14 C13 C12 118.8(3) . . ?
C14 C13 H13 120.6 . . ?
C13 C14 C16 125.8(3) . . ?
C15 C14 C13 118.5(3) . . ?
C15 C14 C16 115.4(3) . . ?
C10 C15 N2 117.7(3) . . ?
C14 C15 N2 117.6(3) . . ?
C14 C15 C10 124.7(3) . . ?
C14 C16 H16A 110.1 . . ?
C14 C16 H16B 110.1 . . ?
C14 C16 C17 107.8(3) . . ?
H16A C16 H16B 108.5 . . ?
C17 C16 H16A 110.1 . . ?
C17 C16 H16B 110.1 . . ?
C16 C17 H17A 109.3 . . ?
C16 C17 H17B 109.3 . . ?
C16 C17 C18 111.6(3) . . ?
H17A C17 H17B 108.0 . . ?
C18 C17 H17A 109.3 . . ?
C18 C17 H17B 109.3 . . ?
N2 C18 C17 112.7(2) . . ?
N2 C18 H18 107.7 . . ?
N2 C18 C19 108.3(2) . . ?
C17 C18 H18 107.7 . . ?
C19 C18 C17 112.5(3) . . ?
C19 C18 H18 107.7 . . ?
N3 C19 C18 116.4(3) . . ?
N3 C19 C20 121.3(3) . . ?
C20 C19 C18 122.3(3) . . ?
C19 C20 H20 120.0 . . ?
C21 C20 C19 120.0(3) . . ?
C21 C20 H20 120.0 . . ?
C20 C21 H21 120.7 . . ?
C22 C21 C20 118.6(3) . . ?
C22 C21 H21 120.7 . . ?
C21 C22 H22 120.4 . . ?
C23 C22 C21 119.1(3) . . ?
C23 C22 H22 120.4 . . ?
N3 C23 C22 122.9(3) . . ?
N3 C23 H23 118.5 . . ?
C22 C23 H23 118.5 . . ?
C2S_1 C1S_1 D1S_1 120.0 . . ?
C2S_1 C1S_1 C6S_1 120.0 . . ?
C6S_1 C1S_1 D1S_1 120.0 . . ?
C1S_1 C2S_1 D2S_1 120.0 . . ?
C1S_1 C2S_1 C3S_1 120.0 . . ?
C3S_1 C2S_1 D2S_1 120.0 . . ?
C2S_1 C3S_1 D3S_1 120.0 . . ?
C4S_1 C3S_1 C2S_1 120.0 . . ?
C4S_1 C3S_1 D3S_1 120.0 . . ?
C3S_1 C4S_1 D4S_1 120.0 . . ?
C5S_1 C4S_1 C3S_1 120.0 . . ?
C5S_1 C4S_1 D4S_1 120.0 . . ?
C4S_1 C5S_1 D5S_1 120.0 . . ?
C4S_1 C5S_1 C6S_1 120.0 . . ?
C6S_1 C5S_1 D5S_1 120.0 . . ?
C1S_1 C6S_1 C5S_1 120.0 . . ?
C1S_1 C6S_1 D6S_1 120.0 . . ?
C5S_1 C6S_1 D6S_1 120.0 . . ?
C2S_2 C1S_2 D1S_2 120.0 . . ?
C6S_2 C1S_2 D1S_2 120.0 . . ?
C6S_2 C1S_2 C2S_2 120.0 . . ?
C1S_2 C2S_2 D2S_2 120.0 . . ?
C3S_2 C2S_2 C1S_2 120.0 . . ?
C3S_2 C2S_2 D2S_2 120.0 . . ?
C2S_2 C3S_2 D3S_2 120.0 . . ?
C4S_2 C3S_2 C2S_2 120.0 . . ?
C4S_2 C3S_2 D3S_2 120.0 . . ?
C3S_2 C4S_2 D4S_2 120.0 . . ?
C5S_2 C4S_2 C3S_2 120.0 . . ?
C5S_2 C4S_2 D4S_2 120.0 . . ?
C4S_2 C5S_2 D5S_2 120.0 . . ?
C4S_2 C5S_2 C6S_2 120.0 . . ?
C6S_2 C5S_2 D5S_2 120.0 . . ?
C1S_2 C6S_2 C5S_2 120.0 . . ?
C1S_2 C6S_2 D6S_2 120.0 . . ?
C5S_2 C6S_2 D6S_2 120.0 . . ?

loop_
_geom_bond_atom_site_label_1
_geom_bond_atom_site_label_2
_geom_bond_distance
_geom_bond_site_symmetry_2
_geom_bond_publ_flag
Re1 N1 2.154(2) . ?
Re1 N2 2.198(3) . ?
Re1 N3 2.195(3) . ?
Re1 C1 1.919(3) . ?
Re1 C2 1.910(4) . ?
Re1 C3 1.917(3) . ?
O1 C1 1.153(4) . ?
O2 C2 1.159(4) . ?
O3 C3 1.158(4) . ?
N1 C4 1.422(4) . ?
N1 C10 1.371(4) . ?
N2 H2 0.84(3) . ?
N2 C15 1.462(4) . ?
N2 C18 1.506(4) . ?
N3 C19 1.354(4) . ?
N3 C23 1.348(4) . ?
C4 C5 1.389(4) . ?
C4 C9 1.388(4) . ?
C5 H5 0.9500 . ?
C5 C6 1.391(5) . ?
C6 H6 0.9500 . ?
C6 C7 1.371(5) . ?
C7 H7 0.9500 . ?
C7 C8 1.376(5) . ?
C8 H8 0.9500 . ?
C8 C9 1.389(5) . ?
C9 H9 0.9500 . ?
C10 C11 1.419(4) . ?
C10 C15 1.399(4) . ?
C11 H11 0.9500 . ?
C11 C12 1.384(4) . ?
C12 H12 0.9500 . ?
C12 C13 1.397(5) . ?
C13 H13 0.9500 . ?
C13 C14 1.389(4) . ?
C14 C15 1.385(4) . ?
C14 C16 1.508(4) . ?
C16 H16A 0.9900 . ?
C16 H16B 0.9900 . ?
C16 C17 1.529(4) . ?
C17 H17A 0.9900 . ?
C17 H17B 0.9900 . ?
C17 C18 1.550(4) . ?
C18 H18 1.0000 . ?
C18 C19 1.512(4) . ?
C19 C20 1.382(4) . ?
C20 H20 0.9500 . ?
C20 C21 1.380(5) . ?
C21 H21 0.9500 . ?
C21 C22 1.375(5) . ?
C22 H22 0.9500 . ?
C22 C23 1.373(5) . ?
C23 H23 0.9500 . ?
C1S_1 D1S_1 0.9500 . ?
C1S_1 C2S_1 1.386(4) . ?
C1S_1 C6S_1 1.386(4) . ?
C2S_1 D2S_1 0.9500 . ?
C2S_1 C3S_1 1.386(4) . ?
C3S_1 D3S_1 0.9500 . ?
C3S_1 C4S_1 1.386(4) . ?
C4S_1 D4S_1 0.9500 . ?
C4S_1 C5S_1 1.386(4) . ?
C5S_1 D5S_1 0.9500 . ?
C5S_1 C6S_1 1.386(4) . ?
C6S_1 D6S_1 0.9500 . ?
C1S_2 D1S_2 0.9500 . ?
C1S_2 C2S_2 1.371(7) . ?
C1S_2 C6S_2 1.371(7) . ?
C2S_2 D2S_2 0.9500 . ?
C2S_2 C3S_2 1.371(7) . ?
C3S_2 D3S_2 0.9500 . ?
C3S_2 C4S_2 1.371(7) . ?
C4S_2 D4S_2 0.9500 . ?
C4S_2 C5S_2 1.371(7) . ?
C5S_2 D5S_2 0.9500 . ?
C5S_2 C6S_2 1.371(7) . ?
C6S_2 D6S_2 0.9500 . ?

loop_
_geom_torsion_atom_site_label_1
_geom_torsion_atom_site_label_2
_geom_torsion_atom_site_label_3
_geom_torsion_atom_site_label_4
_geom_torsion
_geom_torsion_site_symmetry_1
_geom_torsion_site_symmetry_2
_geom_torsion_site_symmetry_3
_geom_torsion_site_symmetry_4
_geom_torsion_publ_flag
Re1 N1 C4 C5 -76.5(3) . . . . ?
Re1 N1 C4 C9 101.8(3) . . . . ?
Re1 N1 C10 C11 -177.0(2) . . . . ?
Re1 N1 C10 C15 6.4(3) . . . . ?
Re1 N2 C15 C10 2.2(3) . . . . ?
Re1 N2 C15 C14 -177.2(2) . . . . ?
Re1 N2 C18 C17 163.4(2) . . . . ?
Re1 N2 C18 C19 38.2(3) . . . . ?
Re1 N3 C19 C18 -8.1(3) . . . . ?
Re1 N3 C19 C20 171.0(2) . . . . ?
Re1 N3 C23 C22 -171.6(2) . . . . ?
N1 C4 C5 C6 178.6(3) . . . . ?
N1 C4 C9 C8 -178.9(3) . . . . ?
N1 C10 C11 C12 -174.5(3) . . . . ?
N1 C10 C15 N2 -5.8(4) . . . . ?
N1 C10 C15 C14 173.5(3) . . . . ?
N2 C18 C19 N3 -19.9(4) . . . . ?
N2 C18 C19 C20 161.0(3) . . . . ?
N3 C19 C20 C21 1.9(5) . . . . ?
C4 N1 C10 C11 -21.6(4) . . . . ?
C4 N1 C10 C15 161.8(3) . . . . ?
C4 C5 C6 C7 1.1(6) . . . . ?
C5 C4 C9 C8 -0.5(5) . . . . ?
C5 C6 C7 C8 -2.1(6) . . . . ?
C6 C7 C8 C9 1.7(5) . . . . ?
C7 C8 C9 C4 -0.4(5) . . . . ?
C9 C4 C5 C6 0.2(5) . . . . ?
C10 N1 C4 C5 129.8(3) . . . . ?
C10 N1 C4 C9 -51.9(4) . . . . ?
C10 C11 C12 C13 -0.3(5) . . . . ?
C11 C10 C15 N2 177.3(2) . . . . ?
C11 C10 C15 C14 -3.5(4) . . . . ?
C11 C12 C13 C14 -0.5(5) . . . . ?
C12 C13 C14 C15 -0.7(4) . . . . ?
C12 C13 C14 C16 173.6(3) . . . . ?
C13 C14 C15 N2 -177.9(3) . . . . ?
C13 C14 C15 C10 2.8(5) . . . . ?
C13 C14 C16 C17 -126.8(3) . . . . ?
C14 C16 C17 C18 -56.7(3) . . . . ?
C15 N2 C18 C17 39.6(3) . . . . ?
C15 N2 C18 C19 -85.5(3) . . . . ?
C15 C10 C11 C12 2.2(4) . . . . ?
C15 C14 C16 C17 47.6(4) . . . . ?
C16 C14 C15 N2 7.2(4) . . . . ?
C16 C14 C15 C10 -172.1(3) . . . . ?
C16 C17 C18 N2 13.6(4) . . . . ?
C16 C17 C18 C19 136.4(3) . . . . ?
C17 C18 C19 N3 -145.2(3) . . . . ?
C17 C18 C19 C20 35.7(4) . . . . ?
C18 N2 C15 C10 126.1(3) . . . . ?
C18 N2 C15 C14 -53.2(3) . . . . ?
C18 C19 C20 C21 -179.1(3) . . . . ?
C19 N3 C23 C22 2.3(4) . . . . ?
C19 C20 C21 C22 1.0(5) . . . . ?
C20 C21 C22 C23 -2.0(5) . . . . ?
C21 C22 C23 N3 0.4(5) . . . . ?
C23 N3 C19 C18 177.5(3) . . . . ?
C23 N3 C19 C20 -3.4(4) . . . . ?
C1S_1 C2S_1 C3S_1 C4S_1 0.0 . . . . ?
C2S_1 C1S_1 C6S_1 C5S_1 0.0 . . . . ?
C2S_1 C3S_1 C4S_1 C5S_1 0.0 . . . . ?
C3S_1 C4S_1 C5S_1 C6S_1 0.0 . . . . ?
C4S_1 C5S_1 C6S_1 C1S_1 -0.1 . . . . ?
C6S_1 C1S_1 C2S_1 C3S_1 0.0 . . . . ?
C1S_2 C2S_2 C3S_2 C4S_2 0.0 . . . . ?
C2S_2 C1S_2 C6S_2 C5S_2 0.0 . . . . ?
C2S_2 C3S_2 C4S_2 C5S_2 0.0 . . . . ?
C3S_2 C4S_2 C5S_2 C6S_2 0.0 . . . . ?
C4S_2 C5S_2 C6S_2 C1S_2 0.0 . . . . ?
C6S_2 C1S_2 C2S_2 C3S_2 0.0 . . . . ?
